data_7063868
loop_
_publ_author_name
'Uvarova, Marina A.'
'Dolgushin, Fedor M.'
'Babeshkin, Konstantin A.'
'Efimov, Nikolay N.'
'Pettinari, Claudio'
'Eremenko, Igor L.'
'Nefedov, Sergey E.'

_publ_section_title
;
 Uncommon mononuclear pyrazole--pyrazolate complexes of CoII, CuII and Zn
;
_journal_issue 30
_journal_name_full 'New Journal of Chemistry'
_journal_page_first 13007
_journal_page_last 13014
_journal_paper_doi 10.1039/D5NJ02001H
_journal_volume 49
_journal_year 2025
_chemical_formula_moiety 'C30 H36 Cu2 F12 N8 O4, C H2 Cl2'
_chemical_formula_sum 'C31 H38 Cl2 Cu2 F12 N8 O4'
_chemical_formula_weight 1012.67
_space_group_crystal_system monoclinic
_space_group_IT_number 15
_space_group_name_Hall '-C 2yc'
_space_group_name_H-M_alt 'C 1 2/c 1'
_atom_sites_solution_hydrogens mixed
_atom_sites_solution_primary direct
_audit_creation_method SHELXL-2018/3
_audit_update_record
;
2025-06-18 deposited with the CCDC.	2025-06-27 downloaded from the CCDC.
;
_cell_angle_alpha 90
_cell_angle_beta 107.4360(10)
_cell_angle_gamma 90
_cell_formula_units_Z 4
_cell_length_a 20.9937(13)
_cell_length_b 10.3294(6)
_cell_length_c 20.7409(13)
_cell_measurement_reflns_used 9747
_cell_measurement_temperature 150(2)
_cell_measurement_theta_max 30.30
_cell_measurement_theta_min 2.42
_cell_volume 4291.1(5)
_computing_cell_refinement 'Bruker SAINT'
_computing_data_collection 'Bruker APEX2'
_computing_data_reduction 'Bruker SAINT'
_computing_molecular_graphics 'Bruker SHELXTL'
_computing_publication_material 'Bruker SHELXTL'
_computing_structure_refinement 'SHELXL-2018/3 (Sheldrick, 2018)'
_computing_structure_solution 'SHELXS-97 (Sheldrick, 2008)'
_diffrn_ambient_temperature 150(2)
_diffrn_measured_fraction_theta_full 0.999
_diffrn_measured_fraction_theta_max 0.997
_diffrn_measurement_device_type 'Bruker APEX-II CCD'
_diffrn_measurement_method '\f and \w scans'
_diffrn_radiation_type MoK\a
_diffrn_radiation_wavelength 0.71073
_diffrn_reflns_av_R_equivalents 0.0221
_diffrn_reflns_av_unetI/netI 0.0191
_diffrn_reflns_Laue_measured_fraction_full 0.999
_diffrn_reflns_Laue_measured_fraction_max 0.997
_diffrn_reflns_limit_h_max 28
_diffrn_reflns_limit_h_min -28
_diffrn_reflns_limit_k_max 14
_diffrn_reflns_limit_k_min -14
_diffrn_reflns_limit_l_max 28
_diffrn_reflns_limit_l_min -27
_diffrn_reflns_number 23063
_diffrn_reflns_point_group_measured_fraction_full 0.999
_diffrn_reflns_point_group_measured_fraction_max 0.997
_diffrn_reflns_theta_full 25.242
_diffrn_reflns_theta_max 28.997
_diffrn_reflns_theta_min 2.571
_exptl_absorpt_coefficient_mu 1.212
_exptl_absorpt_correction_T_max 0.888
_exptl_absorpt_correction_T_min 0.713
_exptl_absorpt_correction_type multi-scan
_exptl_absorpt_process_details SADABS
_exptl_crystal_colour blue
_exptl_crystal_density_diffrn 1.568
_exptl_crystal_description prism
_exptl_crystal_F_000 2048
_exptl_crystal_size_max 0.360
_exptl_crystal_size_mid 0.180
_exptl_crystal_size_min 0.100
_refine_diff_density_max 0.998
_refine_diff_density_min -0.618
_refine_diff_density_rms 0.070
_refine_ls_extinction_method none
_refine_ls_goodness_of_fit_ref 1.025
_refine_ls_hydrogen_treatment mixed
_refine_ls_matrix_type full
_refine_ls_number_parameters 289
_refine_ls_number_reflns 5679
_refine_ls_number_restraints 6
_refine_ls_restrained_S_all 1.036
_refine_ls_R_factor_all 0.0490
_refine_ls_R_factor_gt 0.0417
_refine_ls_shift/su_max 0.001
_refine_ls_shift/su_mean 0.000
_refine_ls_structure_factor_coef Fsqd
_refine_ls_weighting_details 'w=1/[\s^2^(Fo^2^)+(0.0591P)^2^+8.3778P] where P=(Fo^2^+2Fc^2^)/3'
_refine_ls_weighting_scheme calc
_refine_ls_wR_factor_gt 0.1097
_refine_ls_wR_factor_ref 0.1146
_reflns_Friedel_coverage 0.000
_reflns_number_gt 4882
_reflns_number_total 5679
_reflns_threshold_expression 'I > 2\s(I)'
_cod_data_source_file d5nj02001h2.cif
_cod_data_source_block 1_CCDC2
_cod_depositor_comments 'Adding full bibliography for 7063865--7063868.cif.'
_cod_original_sg_symbol_H-M 'C 2/c'
_cod_database_code 7063868
_shelx_shelxl_version_number 2018/3
_shelx_space_group_comment
; 
The symmetry employed for this shelxl refinement is uniquely defined 
by the following loop, which should always be used as a source of 
symmetry information in preference to the above space-group names. 
They are only intended as comments. 
;
_shelx_estimated_absorpt_t_min 0.669
_shelx_estimated_absorpt_t_max 0.888

loop_
_space_group_symop_operation_xyz
'x, y, z'
'-x, y, -z+1/2'
'x+1/2, y+1/2, z'
'-x+1/2, y+1/2, -z+1/2'
'-x, -y, -z'
'x, -y, z-1/2'
'-x+1/2, -y+1/2, -z'
'x+1/2, -y+1/2, z-1/2'

loop_
_atom_site_label
_atom_site_type_symbol
_atom_site_fract_x
_atom_site_fract_y
_atom_site_fract_z
_atom_site_U_iso_or_equiv
_atom_site_adp_type
_atom_site_occupancy
_atom_site_site_symmetry_order
_atom_site_calc_flag
_atom_site_refinement_flags_posn
_atom_site_refinement_flags_adp
_atom_site_refinement_flags_occupancy
_atom_site_disorder_assembly
_atom_site_disorder_group
Cu1 Cu 0.07979(2) 0.83196(2) 0.25382(2) 0.02515(9) Uani 1 1 d . . . . .
O1 O 0.14750(8) 0.90875(17) 0.32925(8) 0.0362(4) Uani 1 1 d . . . . .
O2 O 0.05948(9) 1.02305(17) 0.33067(10) 0.0427(4) Uani 1 1 d . . . . .
F1 F 0.08381(12) 0.5446(2) 0.07429(12) 0.0846(7) Uani 1 1 d . . . . .
F2 F 0.13588(9) 0.6420(2) 0.16651(9) 0.0624(5) Uani 1 1 d . . . . .
F3 F 0.09642(10) 0.7503(2) 0.07578(10) 0.0693(6) Uani 1 1 d . . . . .
F4 F -0.16594(10) 0.49212(18) 0.10159(11) 0.0703(6) Uani 1 1 d . . . . .
F5 F -0.17150(8) 0.63275(19) 0.17633(10) 0.0563(4) Uani 1 1 d . . . . .
F6 F -0.19562(9) 0.68626(18) 0.07144(10) 0.0601(5) Uani 1 1 d . . . . .
N1 N 0.01439(8) 0.73621(17) 0.17890(8) 0.0256(3) Uani 1 1 d . . . . .
N2 N -0.04909(8) 0.72590(17) 0.18082(8) 0.0255(3) Uani 1 1 d . . . . .
N3 N 0.10749(9) 0.9472(2) 0.19185(10) 0.0367(4) Uani 1 1 d . . . . .
N4 N 0.06254(11) 1.0233(2) 0.14770(12) 0.0458(5) Uani 1 1 d . . . . .
H4 H 0.0200(14) 1.030(3) 0.1524(14) 0.034(7) Uiso 1 1 d . . . . .
C1 C 0.01936(12) 0.6637(2) 0.12691(11) 0.0339(5) Uani 1 1 d . . . . .
C2 C 0.08384(15) 0.6512(3) 0.11091(14) 0.0490(7) Uani 1 1 d . . . . .
C3 C -0.04073(13) 0.6056(2) 0.09427(12) 0.0385(5) Uani 1 1 d . . . . .
H3A H -0.051063 0.549769 0.056133 0.046 Uiso 1 1 calc R U . . .
C4 C -0.08232(12) 0.6481(2) 0.13036(11) 0.0317(4) Uani 1 1 d . . . . .
C5 C -0.15398(13) 0.6159(3) 0.11993(14) 0.0455(6) Uani 1 1 d . . . . .
C6 C 0.16772(13) 0.9786(3) 0.18638(15) 0.0533(7) Uani 1 1 d . . . . .
C7 C 0.22968(14) 0.9116(4) 0.22669(18) 0.0642(9) Uani 1 1 d . . . . .
H7A H 0.218767 0.850268 0.257860 0.096 Uiso 1 1 calc R U . . .
H7B H 0.261681 0.975646 0.252513 0.096 Uiso 1 1 calc R U . . .
H7C H 0.249347 0.864761 0.196218 0.096 Uiso 1 1 calc R U . . .
C8 C 0.15966(17) 1.0769(5) 0.1384(2) 0.0808(13) Uani 1 1 d . . . . .
H8A H 0.194149 1.117701 0.124901 0.097 Uiso 1 1 calc R U . . .
C9 C 0.09270(18) 1.1036(4) 0.11452(19) 0.0727(11) Uani 1 1 d . . . . .
C10 C 0.0541(3) 1.1982(6) 0.0631(3) 0.112(2) Uani 1 1 d . . . . .
H10A H 0.018755 1.236949 0.078766 0.168 Uiso 1 1 calc R U . . .
H10B H 0.034033 1.153315 0.020148 0.168 Uiso 1 1 calc R U . . .
H10C H 0.084082 1.266262 0.056622 0.168 Uiso 1 1 calc R U . . .
C11 C 0.12062(11) 0.9985(2) 0.35383(11) 0.0335(5) Uani 1 1 d . . . . .
C12 C 0.16644(17) 1.0753(3) 0.41189(15) 0.0645(9) Uani 1 1 d D . . . .
C13 C 0.1568(3) 1.0097(5) 0.4771(2) 0.0646(12) Uani 0.615(4) 1 d D . P A 1
H13A H 0.109959 1.016837 0.476036 0.097 Uiso 0.615(4) 1 calc R U P A 1
H13B H 0.185175 1.053343 0.517479 0.097 Uiso 0.615(4) 1 calc R U P A 1
H13C H 0.169330 0.918105 0.478277 0.097 Uiso 0.615(4) 1 calc R U P A 1
C14 C 0.1381(5) 1.2110(5) 0.4132(4) 0.136(5) Uani 0.615(4) 1 d D . P A 1
H14A H 0.092180 1.204716 0.415196 0.205 Uiso 0.615(4) 1 calc R U P A 1
H14B H 0.138547 1.257865 0.372267 0.205 Uiso 0.615(4) 1 calc R U P A 1
H14C H 0.165514 1.257604 0.453077 0.205 Uiso 0.615(4) 1 calc R U P A 1
C15 C 0.2400(2) 1.0450(10) 0.4204(4) 0.107(3) Uani 0.615(4) 1 d D . P A 1
H15A H 0.245805 0.951213 0.417796 0.161 Uiso 0.615(4) 1 calc R U P A 1
H15B H 0.267609 1.076751 0.464425 0.161 Uiso 0.615(4) 1 calc R U P A 1
H15C H 0.253562 1.087687 0.384403 0.161 Uiso 0.615(4) 1 calc R U P A 1
C13' C 0.1994(5) 1.1707(8) 0.3719(4) 0.0646(12) Uani 0.385(4) 1 d D . P A 2
H13D H 0.164522 1.222767 0.340637 0.097 Uiso 0.385(4) 1 calc R U P A 2
H13E H 0.223343 1.120788 0.346332 0.097 Uiso 0.385(4) 1 calc R U P A 2
H13F H 0.230724 1.227942 0.403840 0.097 Uiso 0.385(4) 1 calc R U P A 2
C14' C 0.2274(6) 0.9988(10) 0.4530(6) 0.136(5) Uani 0.385(4) 1 d D . P A 2
H14D H 0.213141 0.930793 0.478594 0.205 Uiso 0.385(4) 1 calc R U P A 2
H14E H 0.258558 1.057230 0.484317 0.205 Uiso 0.385(4) 1 calc R U P A 2
H14F H 0.249453 0.959409 0.422371 0.205 Uiso 0.385(4) 1 calc R U P A 2
C15' C 0.1292(5) 1.1736(12) 0.4425(7) 0.107(3) Uani 0.385(4) 1 d D . P A 2
H15D H 0.112747 1.130729 0.476564 0.161 Uiso 0.385(4) 1 calc R U P A 2
H15E H 0.091471 1.209250 0.406849 0.161 Uiso 0.385(4) 1 calc R U P A 2
H15F H 0.159677 1.243838 0.463845 0.161 Uiso 0.385(4) 1 calc R U P A 2
C1S C 0.000000 0.2870(6) 0.250000 0.104(3) Uani 1 2 d S T P . .
H1SA H 0.020040 0.232435 0.288060 0.125 Uiso 1 1 d R U . . .
Cl1S Cl 0.06064(11) 0.37975(18) 0.23286(8) 0.1472(8) Uani 1 1 d . . . . .

loop_
_atom_site_aniso_label
_atom_site_aniso_U_11
_atom_site_aniso_U_22
_atom_site_aniso_U_33
_atom_site_aniso_U_23
_atom_site_aniso_U_13
_atom_site_aniso_U_12
Cu1 0.01866(12) 0.03128(14) 0.02539(13) 0.00068(9) 0.00639(9) -0.00161(9)
O1 0.0240(7) 0.0469(9) 0.0344(8) -0.0001(7) 0.0036(6) -0.0071(7)
O2 0.0380(9) 0.0362(9) 0.0534(10) 0.0000(8) 0.0127(8) -0.0017(7)
F1 0.0893(15) 0.0943(16) 0.0863(15) -0.0413(13) 0.0509(13) 0.0116(13)
F2 0.0419(9) 0.0924(14) 0.0572(10) 0.0032(10) 0.0216(8) 0.0221(9)
F3 0.0670(12) 0.0997(16) 0.0566(10) 0.0160(11) 0.0419(9) 0.0060(11)
F4 0.0674(12) 0.0431(9) 0.0854(14) -0.0100(9) 0.0003(10) -0.0279(9)
F5 0.0378(8) 0.0685(11) 0.0647(11) -0.0007(9) 0.0186(8) -0.0205(8)
F6 0.0399(9) 0.0607(11) 0.0612(11) 0.0015(8) -0.0127(8) -0.0094(8)
N1 0.0239(8) 0.0299(9) 0.0240(8) -0.0002(6) 0.0086(6) 0.0013(6)
N2 0.0218(7) 0.0280(8) 0.0254(8) -0.0007(6) 0.0052(6) -0.0022(6)
N3 0.0251(9) 0.0475(11) 0.0373(10) 0.0088(9) 0.0089(7) -0.0042(8)
N4 0.0327(10) 0.0579(14) 0.0455(12) 0.0193(10) 0.0096(9) -0.0035(10)
C1 0.0403(12) 0.0371(11) 0.0262(10) -0.0007(8) 0.0129(9) 0.0059(9)
C2 0.0490(15) 0.0650(18) 0.0393(13) -0.0072(12) 0.0227(12) 0.0124(13)
C3 0.0501(14) 0.0358(12) 0.0273(10) -0.0066(9) 0.0079(10) 0.0000(10)
C4 0.0349(11) 0.0278(10) 0.0281(10) -0.0007(8) 0.0030(8) -0.0048(8)
C5 0.0395(13) 0.0385(13) 0.0493(14) -0.0031(11) -0.0005(11) -0.0137(11)
C6 0.0322(12) 0.078(2) 0.0517(15) 0.0188(14) 0.0151(11) -0.0092(13)
C7 0.0285(12) 0.100(3) 0.0670(19) 0.0210(19) 0.0192(13) 0.0000(15)
C8 0.0465(17) 0.117(3) 0.081(2) 0.051(2) 0.0226(17) -0.0159(19)
C9 0.0541(18) 0.090(3) 0.073(2) 0.046(2) 0.0173(16) -0.0074(18)
C10 0.084(3) 0.137(4) 0.111(4) 0.088(4) 0.022(3) 0.005(3)
C11 0.0337(10) 0.0355(11) 0.0290(10) 0.0016(9) 0.0059(8) -0.0135(9)
C12 0.070(2) 0.063(2) 0.0487(16) -0.0178(15) -0.0011(14) -0.0259(17)
C13 0.079(3) 0.060(3) 0.046(2) -0.010(2) 0.006(2) -0.001(2)
C14 0.247(12) 0.050(3) 0.057(4) -0.009(3) -0.038(5) -0.025(5)
C15 0.074(4) 0.178(9) 0.061(4) -0.035(4) 0.006(3) -0.064(5)
C13' 0.079(3) 0.060(3) 0.046(2) -0.010(2) 0.006(2) -0.001(2)
C14' 0.247(12) 0.050(3) 0.057(4) -0.009(3) -0.038(5) -0.025(5)
C15' 0.074(4) 0.178(9) 0.061(4) -0.035(4) 0.006(3) -0.064(5)
C1S 0.105(5) 0.042(3) 0.133(6) 0.000 -0.015(4) 0.000
Cl1S 0.1864(17) 0.1208(12) 0.1016(10) 0.0438(9) -0.0068(11) -0.0568(12)

loop_
_atom_type_symbol
_atom_type_description
_atom_type_scat_dispersion_real
_atom_type_scat_dispersion_imag
_atom_type_scat_source
C C 0.0033 0.0016 'International Tables Vol C Tables 4.2.6.8 and 6.1.1.4'
H H 0.0000 0.0000 'International Tables Vol C Tables 4.2.6.8 and 6.1.1.4'
N N 0.0061 0.0033 'International Tables Vol C Tables 4.2.6.8 and 6.1.1.4'
O O 0.0106 0.0060 'International Tables Vol C Tables 4.2.6.8 and 6.1.1.4'
F F 0.0171 0.0103 'International Tables Vol C Tables 4.2.6.8 and 6.1.1.4'
Cl Cl 0.1484 0.1585 'International Tables Vol C Tables 4.2.6.8 and 6.1.1.4'
Cu Cu 0.3201 1.2651 'International Tables Vol C Tables 4.2.6.8 and 6.1.1.4'

loop_
_geom_angle_atom_site_label_1
_geom_angle_atom_site_label_2
_geom_angle_atom_site_label_3
_geom_angle
_geom_angle_site_symmetry_1
_geom_angle_site_symmetry_3
_geom_angle_publ_flag
O1 Cu1 N3 89.48(8) . . ?
O1 Cu1 N2 89.11(7) . 2 ?
N3 Cu1 N2 175.95(8) . 2 ?
O1 Cu1 N1 174.41(7) . . ?
N3 Cu1 N1 93.45(8) . . ?
N2 Cu1 N1 88.28(7) 2 . ?
C11 O1 Cu1 108.43(14) . . ?
C1 N1 N2 107.14(18) . . ?
C1 N1 Cu1 134.39(15) . . ?
N2 N1 Cu1 118.06(12) . . ?
C4 N2 N1 108.20(17) . . ?
C4 N2 Cu1 131.51(15) . 2 ?
N1 N2 Cu1 119.99(13) . 2 ?
C6 N3 N4 106.6(2) . . ?
C6 N3 Cu1 132.31(18) . . ?
N4 N3 Cu1 120.81(15) . . ?
C9 N4 N3 111.3(2) . . ?
C9 N4 H4 128.1(17) . . ?
N3 N4 H4 118.1(17) . . ?
N1 C1 C3 111.0(2) . . ?
N1 C1 C2 121.4(2) . . ?
C3 C1 C2 127.7(2) . . ?
F3 C2 F2 106.5(3) . . ?
F3 C2 F1 106.8(2) . . ?
F2 C2 F1 107.1(3) . . ?
F3 C2 C1 113.5(2) . . ?
F2 C2 C1 112.1(2) . . ?
F1 C2 C1 110.5(3) . . ?
C1 C3 C4 103.3(2) . . ?
C1 C3 H3A 128.4 . . ?
C4 C3 H3A 128.4 . . ?
N2 C4 C3 110.4(2) . . ?
N2 C4 C5 120.9(2) . . ?
C3 C4 C5 128.6(2) . . ?
F6 C5 F4 106.4(2) . . ?
F6 C5 F5 107.4(2) . . ?
F4 C5 F5 107.2(2) . . ?
F6 C5 C4 113.1(2) . . ?
F4 C5 C4 110.5(2) . . ?
F5 C5 C4 111.9(2) . . ?
N3 C6 C8 108.7(3) . . ?
N3 C6 C7 121.7(3) . . ?
C8 C6 C7 129.6(3) . . ?
C6 C7 H7A 109.5 . . ?
C6 C7 H7B 109.5 . . ?
H7A C7 H7B 109.5 . . ?
C6 C7 H7C 109.5 . . ?
H7A C7 H7C 109.5 . . ?
H7B C7 H7C 109.5 . . ?
C9 C8 C6 107.2(3) . . ?
C9 C8 H8A 126.4 . . ?
C6 C8 H8A 126.4 . . ?
N4 C9 C8 106.2(3) . . ?
N4 C9 C10 121.9(3) . . ?
C8 C9 C10 131.9(3) . . ?
C9 C10 H10A 109.5 . . ?
C9 C10 H10B 109.5 . . ?
H10A C10 H10B 109.5 . . ?
C9 C10 H10C 109.5 . . ?
H10A C10 H10C 109.5 . . ?
H10B C10 H10C 109.5 . . ?
O2 C11 O1 121.4(2) . . ?
O2 C11 C12 122.0(2) . . ?
O1 C11 C12 116.6(2) . . ?
C11 C12 C14 109.7(4) . . ?
C11 C12 C14' 113.4(5) . . ?
C11 C12 C15' 113.2(5) . . ?
C14' C12 C15' 123.9(7) . . ?
C11 C12 C15 111.2(3) . . ?
C14 C12 C15 124.7(6) . . ?
C11 C12 C13' 100.5(4) . . ?
C14' C12 C13' 101.0(8) . . ?
C15' C12 C13' 99.4(7) . . ?
C11 C12 C13 104.0(3) . . ?
C14 C12 C13 103.2(5) . . ?
C15 C12 C13 101.4(5) . . ?
C12 C13 H13A 109.5 . . ?
C12 C13 H13B 109.5 . . ?
H13A C13 H13B 109.5 . . ?
C12 C13 H13C 109.5 . . ?
H13A C13 H13C 109.5 . . ?
H13B C13 H13C 109.5 . . ?
C12 C14 H14A 109.5 . . ?
C12 C14 H14B 109.5 . . ?
H14A C14 H14B 109.5 . . ?
C12 C14 H14C 109.5 . . ?
H14A C14 H14C 109.5 . . ?
H14B C14 H14C 109.5 . . ?
C12 C15 H15A 109.5 . . ?
C12 C15 H15B 109.5 . . ?
H15A C15 H15B 109.5 . . ?
C12 C15 H15C 109.5 . . ?
H15A C15 H15C 109.5 . . ?
H15B C15 H15C 109.5 . . ?
C12 C13' H13D 109.5 . . ?
C12 C13' H13E 109.5 . . ?
H13D C13' H13E 109.5 . . ?
C12 C13' H13F 109.5 . . ?
H13D C13' H13F 109.5 . . ?
H13E C13' H13F 109.5 . . ?
C12 C14' H14D 109.5 . . ?
C12 C14' H14E 109.5 . . ?
H14D C14' H14E 109.5 . . ?
C12 C14' H14F 109.5 . . ?
H14D C14' H14F 109.5 . . ?
H14E C14' H14F 109.5 . . ?
C12 C15' H15D 109.5 . . ?
C12 C15' H15E 109.5 . . ?
H15D C15' H15E 109.5 . . ?
C12 C15' H15F 109.5 . . ?
H15D C15' H15F 109.5 . . ?
H15E C15' H15F 109.5 . . ?
Cl1S C1S Cl1S 112.0(4) . 2 ?
Cl1S C1S H1SA 109.2 . . ?
Cl1S C1S H1SA 109.1 2 . ?
Cl1S C1S H1SA 109.15(11) . 2 ?
Cl1S C1S H1SA 109.24(10) 2 2 ?
H1SA C1S H1SA 107.9 . 2 ?

loop_
_geom_bond_atom_site_label_1
_geom_bond_atom_site_label_2
_geom_bond_distance
_geom_bond_site_symmetry_2
_geom_bond_publ_flag
Cu1 O1 1.9402(16) . ?
Cu1 N3 1.9632(19) . ?
Cu1 N2 1.9942(17) 2 ?
Cu1 N1 1.9998(17) . ?
O1 C11 1.269(3) . ?
O2 C11 1.254(3) . ?
F1 C2 1.338(3) . ?
F2 C2 1.333(3) . ?
F3 C2 1.328(4) . ?
F4 C5 1.336(3) . ?
F5 C5 1.339(3) . ?
F6 C5 1.333(3) . ?
N1 C1 1.343(3) . ?
N1 N2 1.349(2) . ?
N2 C4 1.338(3) . ?
N3 C6 1.343(3) . ?
N3 N4 1.353(3) . ?
N4 C9 1.351(4) . ?
N4 H4 0.93(3) . ?
C1 C3 1.378(4) . ?
C1 C2 1.493(4) . ?
C3 C4 1.381(3) . ?
C3 H3A 0.9500 . ?
C4 C5 1.492(3) . ?
C6 C8 1.395(4) . ?
C6 C7 1.490(4) . ?
C7 H7A 0.9800 . ?
C7 H7B 0.9800 . ?
C7 H7C 0.9800 . ?
C8 C9 1.371(5) . ?
C8 H8A 0.9500 . ?
C9 C10 1.494(5) . ?
C10 H10A 0.9800 . ?
C10 H10B 0.9800 . ?
C10 H10C 0.9800 . ?
C11 C12 1.520(3) . ?
C12 C14 1.526(5) . ?
C12 C14' 1.527(5) . ?
C12 C15' 1.531(5) . ?
C12 C15 1.533(5) . ?
C12 C13' 1.575(5) . ?
C12 C13 1.579(4) . ?
C13 H13A 0.9800 . ?
C13 H13B 0.9800 . ?
C13 H13C 0.9800 . ?
C14 H14A 0.9800 . ?
C14 H14B 0.9800 . ?
C14 H14C 0.9800 . ?
C15 H15A 0.9800 . ?
C15 H15B 0.9800 . ?
C15 H15C 0.9800 . ?
C13' H13D 0.9800 . ?
C13' H13E 0.9800 . ?
C13' H13F 0.9800 . ?
C14' H14D 0.9800 . ?
C14' H14E 0.9800 . ?
C14' H14F 0.9800 . ?
C15' H15D 0.9800 . ?
C15' H15E 0.9800 . ?
C15' H15F 0.9800 . ?
C1S Cl1S 1.713(4) . ?
C1S Cl1S 1.714(4) 2 ?
C1S H1SA 0.9587 . ?
C1S H1SA 0.9587 2 ?

loop_
_geom_hbond_atom_site_label_D
_geom_hbond_atom_site_label_H
_geom_hbond_atom_site_label_A
_geom_hbond_distance_DH
_geom_hbond_distance_HA
_geom_hbond_distance_DA
_geom_hbond_angle_DHA
_geom_hbond_site_symmetry_A
_geom_hbond_publ_flag
N4 H4 O2 0.93(3) 1.81(3) 2.730(3) 172(3) 2_555 yes
C1S H1SA O2 0.9600 2.3900 3.247(6) 149.00 1_545 yes

loop_
_geom_torsion_atom_site_label_1
_geom_torsion_atom_site_label_2
_geom_torsion_atom_site_label_3
_geom_torsion_atom_site_label_4
_geom_torsion
_geom_torsion_site_symmetry_1
_geom_torsion_site_symmetry_2
_geom_torsion_site_symmetry_3
_geom_torsion_site_symmetry_4
_geom_torsion_publ_flag
C1 N1 N2 C4 -0.2(2) . . . . ?
Cu1 N1 N2 C4 -173.87(14) . . . . ?
C1 N1 N2 Cu1 -174.61(14) . . . 2 ?
Cu1 N1 N2 Cu1 11.67(19) . . . 2 ?
C6 N3 N4 C9 -0.6(4) . . . . ?
Cu1 N3 N4 C9 174.1(3) . . . . ?
N2 N1 C1 C3 0.2(3) . . . . ?
Cu1 N1 C1 C3 172.39(17) . . . . ?
N2 N1 C1 C2 -178.9(2) . . . . ?
Cu1 N1 C1 C2 -6.7(4) . . . . ?
N1 C1 C2 F3 -81.1(3) . . . . ?
C3 C1 C2 F3 100.0(3) . . . . ?
N1 C1 C2 F2 39.5(4) . . . . ?
C3 C1 C2 F2 -139.4(3) . . . . ?
N1 C1 C2 F1 158.9(2) . . . . ?
C3 C1 C2 F1 -20.0(4) . . . . ?
N1 C1 C3 C4 -0.1(3) . . . . ?
C2 C1 C3 C4 178.9(2) . . . . ?
N1 N2 C4 C3 0.1(2) . . . . ?
Cu1 N2 C4 C3 173.68(16) 2 . . . ?
N1 N2 C4 C5 179.0(2) . . . . ?
Cu1 N2 C4 C5 -7.4(3) 2 . . . ?
C1 C3 C4 N2 0.0(3) . . . . ?
C1 C3 C4 C5 -178.8(2) . . . . ?
N2 C4 C5 F6 99.6(3) . . . . ?
C3 C4 C5 F6 -81.8(3) . . . . ?
N2 C4 C5 F4 -141.3(2) . . . . ?
C3 C4 C5 F4 37.4(4) . . . . ?
N2 C4 C5 F5 -21.9(3) . . . . ?
C3 C4 C5 F5 156.8(2) . . . . ?
N4 N3 C6 C8 0.6(4) . . . . ?
Cu1 N3 C6 C8 -173.1(3) . . . . ?
N4 N3 C6 C7 -178.5(3) . . . . ?
Cu1 N3 C6 C7 7.7(5) . . . . ?
N3 C6 C8 C9 -0.5(5) . . . . ?
C7 C6 C8 C9 178.6(4) . . . . ?
N3 N4 C9 C8 0.3(5) . . . . ?
N3 N4 C9 C10 -179.7(4) . . . . ?
C6 C8 C9 N4 0.1(5) . . . . ?
C6 C8 C9 C10 -179.9(5) . . . . ?
Cu1 O1 C11 O2 1.9(3) . . . . ?
Cu1 O1 C11 C12 -177.33(18) . . . . ?
O2 C11 C12 C14 -26.2(6) . . . . ?
O1 C11 C12 C14 153.0(5) . . . . ?
O2 C11 C12 C14' 153.7(8) . . . . ?
O1 C11 C12 C14' -27.1(8) . . . . ?
O2 C11 C12 C15' 5.7(8) . . . . ?
O1 C11 C12 C15' -175.0(7) . . . . ?
O2 C11 C12 C15 -168.1(5) . . . . ?
O1 C11 C12 C15 11.1(5) . . . . ?
O2 C11 C12 C13' -99.3(5) . . . . ?
O1 C11 C12 C13' 79.9(5) . . . . ?
O2 C11 C12 C13 83.6(4) . . . . ?
O1 C11 C12 C13 -97.2(3) . . . . ?
